data_7063823
loop_
_publ_author_name
'Paik, Somnath'
'Ray, Manabendra'

_publ_section_title
;
 Visual detection of Hg2+ without interference by alkali and alkaline
 earth metal ions using an iron(iii) complex in a hetero-bimetallic
 environment
;
_journal_issue 23
_journal_name_full 'New Journal of Chemistry'
_journal_page_first 9980
_journal_page_last 9989
_journal_paper_doi 10.1039/D5NJ00233H
_journal_volume 49
_journal_year 2025
_chemical_absolute_configuration syn
_chemical_compound_source Synthesis
_chemical_formula_moiety 'C38 H36 Fe K N4 O9'
_chemical_formula_sum 'C38 H36 Fe K N4 O9'
_chemical_formula_weight 787.66
_space_group_crystal_system orthorhombic
_space_group_IT_number 19
_space_group_name_Hall 'P 2ac 2ab'
_space_group_name_H-M_alt 'P 21 21 21'
_atom_sites_solution_hydrogens geom
_audit_block_doi 10.5517/ccdc.csd.cc2m3q2k
_audit_creation_method SHELXL-2019/3
_audit_update_record
;
2025-05-06 deposited with the CCDC.	2025-05-28 downloaded from the CCDC.
;
_cell_angle_alpha 90
_cell_angle_beta 90
_cell_angle_gamma 90
_cell_formula_units_Z 4
_cell_length_a 9.383(2)
_cell_length_b 10.395(3)
_cell_length_c 39.792(9)
_cell_measurement_reflns_used 9755
_cell_measurement_temperature 294(2)
_cell_measurement_theta_max 24.97
_cell_measurement_theta_min 2.21
_cell_volume 3881.2(16)
_computing_cell_refinement 'Bruker SAINT'
_computing_data_collection 'Bruker APEX4'
_computing_data_reduction 'Bruker SAINT'
_computing_molecular_graphics 'Bruker SHELXTL and Wingx'
_computing_publication_material 'Bruker SHELXTL and Wingx'
_computing_structure_refinement 'SHELXL-2019/2 (Sheldrick, 2019)'
_computing_structure_solution 'SHELXT 2018/2 (Sheldrick, 2018)'
_diffrn_ambient_temperature 294(2)
_diffrn_measured_fraction_theta_full 0.999
_diffrn_measured_fraction_theta_max 0.999
_diffrn_measurement_device_type 'Bruker D8 Quest CCD'
_diffrn_measurement_method '\f and \w scans'
_diffrn_radiation_type MoK\a
_diffrn_radiation_wavelength 0.71073
_diffrn_reflns_av_R_equivalents 0.0781
_diffrn_reflns_av_unetI/netI 0.0430
_diffrn_reflns_Laue_measured_fraction_full 0.999
_diffrn_reflns_Laue_measured_fraction_max 0.999
_diffrn_reflns_limit_h_max 11
_diffrn_reflns_limit_h_min -11
_diffrn_reflns_limit_k_max 12
_diffrn_reflns_limit_k_min -12
_diffrn_reflns_limit_l_max 47
_diffrn_reflns_limit_l_min -47
_diffrn_reflns_number 88957
_diffrn_reflns_point_group_measured_fraction_full 0.999
_diffrn_reflns_point_group_measured_fraction_max 0.999
_diffrn_reflns_theta_full 24.997
_diffrn_reflns_theta_max 24.997
_diffrn_reflns_theta_min 2.025
_diffrn_source 'fine focus 1.75 kW sealed tube'
_diffrn_source_type 'Bruker Smart Apex CCD'
_exptl_absorpt_coefficient_mu 0.553
_exptl_absorpt_correction_T_max 0.7452
_exptl_absorpt_correction_T_min 0.5829
_exptl_absorpt_correction_type multi-scan
_exptl_absorpt_process_details
;
R.H. Blessing, Acta Crystallogr., Sect A 1995, 51, 33-38
;
_exptl_crystal_colour Dark_purple
_exptl_crystal_density_diffrn 1.348
_exptl_crystal_description Block
_exptl_crystal_F_000 1636
_exptl_crystal_recrystallization_method 'Slow evaporation of complex solution in methanol-water mixed solvent '
_exptl_crystal_size_max 0.120
_exptl_crystal_size_mid 0.100
_exptl_crystal_size_min 0.080
_exptl_transmission_factor_max 0
_exptl_transmission_factor_min 0
_refine_diff_density_max 0.265
_refine_diff_density_min -0.308
_refine_diff_density_rms 0.052
_refine_ls_abs_structure_details
;
 Refined as an inversion twin.
;
_refine_ls_abs_structure_Flack 0.06(3)
_refine_ls_extinction_method none
_refine_ls_goodness_of_fit_ref 1.084
_refine_ls_hydrogen_treatment constr
_refine_ls_matrix_type full
_refine_ls_number_parameters 556
_refine_ls_number_reflns 6839
_refine_ls_number_restraints 558
_refine_ls_restrained_S_all 1.060
_refine_ls_R_factor_all 0.0803
_refine_ls_R_factor_gt 0.0498
_refine_ls_shift/su_max 0.007
_refine_ls_shift/su_mean 0.000
_refine_ls_structure_factor_coef Fsqd
_refine_ls_weighting_details 'w=1/[\s^2^(Fo^2^)+(0.0313P)^2^+2.6769P] where P=(Fo^2^+2Fc^2^)/3'
_refine_ls_weighting_scheme calc
_refine_ls_wR_factor_gt 0.0922
_refine_ls_wR_factor_ref 0.1034
_reflns_Friedel_coverage 0.757
_reflns_Friedel_fraction_full 1.000
_reflns_Friedel_fraction_max 1.000
_reflns_number_gt 5227
_reflns_number_total 6839
_reflns_threshold_expression 'I > 2\s(I)'
_cod_data_source_file d5nj00233h2.cif
_cod_data_source_block PotassiumStructure_Complex_3
_cod_depositor_comments 'Adding full bibliography for 7063821--7063824.cif.'
_cod_original_cell_volume 3881.3(16)
_cod_database_code 7063823
_shelx_shelxl_version_number 2019/3
_shelx_space_group_comment
;
The symmetry employed for this shelxl refinement is uniquely defined
by the following loop, which should always be used as a source of
symmetry information in preference to the above space-group names.
They are only intended as comments.
;
_shelx_estimated_absorpt_t_min 0.937
_shelx_estimated_absorpt_t_max 0.957

loop_
_space_group_symop_operation_xyz
'x, y, z'
'-x+1/2, -y, z+1/2'
'-x, y+1/2, -z+1/2'
'x+1/2, -y+1/2, -z'

loop_
_atom_site_label
_atom_site_type_symbol
_atom_site_fract_x
_atom_site_fract_y
_atom_site_fract_z
_atom_site_U_iso_or_equiv
_atom_site_adp_type
_atom_site_occupancy
_atom_site_site_symmetry_order
_atom_site_calc_flag
_atom_site_refinement_flags_posn
_atom_site_refinement_flags_adp
_atom_site_refinement_flags_occupancy
_atom_site_disorder_assembly
_atom_site_disorder_group
Fe1 Fe 0.49029(8) 0.64872(7) 0.40938(2) 0.0444(2) Uani 1 1 d . . . . .
K1 K 0.23061(16) 0.78893(13) 0.46660(3) 0.0613(4) Uani 1 1 d D . . . .
O1B O 0.3681(4) 0.5724(4) 0.44273(9) 0.0500(10) Uani 1 1 d . . . . .
O2B O 0.6669(4) 0.6790(4) 0.43705(9) 0.0543(10) Uani 1 1 d . . . . .
O1A O 0.4126(4) 0.8172(3) 0.41641(9) 0.0473(9) Uani 1 1 d D . . . .
O3B O 0.1932(4) 0.5422(4) 0.49326(10) 0.0547(10) Uani 1 1 d . . . . .
O2A O 0.3683(4) 0.5998(4) 0.37050(10) 0.0544(10) Uani 1 1 d . . . . .
N1A N 0.6133(5) 0.7271(5) 0.36688(11) 0.0478(12) Uani 1 1 d . . . . .
H1A H 0.705447 0.682722 0.366132 0.057 Uiso 1 1 calc R U . . .
O3 O 0.1617(12) 0.9434(12) 0.4133(3) 0.058(2) Uani 0.556(17) 1 d D U P A 1
O4B O 0.8151(5) 0.5930(4) 0.47409(11) 0.0734(13) Uani 1 1 d . . . . .
O4A O 0.3053(4) 0.6418(6) 0.31782(10) 0.0802(14) Uani 1 1 d . . . . .
N1B N 0.5950(4) 0.4587(4) 0.40912(11) 0.0455(11) Uani 1 1 d . . . . .
H1B H 0.660343 0.455973 0.389908 0.055 Uiso 1 1 calc R U . . .
N2B N 1.1003(5) 0.4701(5) 0.38328(13) 0.0605(14) Uani 1 1 d . . . . .
H2B H 1.173923 0.516932 0.379321 0.073 Uiso 1 1 calc R U . . .
C10B C 0.9110(5) 0.3865(5) 0.41009(15) 0.0467(13) Uani 1 1 d . . . . .
C1B C 0.3338(6) 0.4507(5) 0.45069(13) 0.0413(13) Uani 1 1 d . . . . .
C18B C 0.7258(6) 0.5831(6) 0.45129(15) 0.0524(15) Uani 1 1 d . . . . .
N2 N 1.0053(14) 0.6840(13) 0.3126(4) 0.065(3) Uani 0.624(19) 1 d D U P B 1
H2 H 1.090634 0.666977 0.319086 0.078 Uiso 0.624(19) 1 calc R U P B 1
C11B C 0.9226(6) 0.3274(5) 0.37763(14) 0.0475(14) Uani 1 1 d . . . . .
C10 C 0.7723(6) 0.6681(6) 0.30579(14) 0.0526(13) Uani 0.624(19) 1 d D U P B 1
C16B C 1.0433(6) 0.3805(6) 0.36191(15) 0.0506(15) Uani 1 1 d . . . . .
C8B C 0.6806(6) 0.4484(6) 0.44003(14) 0.0490(15) Uani 1 1 d . . . . .
H8B H 0.617507 0.414331 0.457526 0.059 Uiso 1 1 calc R U . . .
C17B C 1.0204(6) 0.4724(6) 0.41183(15) 0.0557(15) Uani 1 1 d . . . . .
H17B H 1.038251 0.525625 0.430133 0.067 Uiso 1 1 calc R U . . .
C17 C 0.8890(13) 0.6143(15) 0.3194(5) 0.059(3) Uani 0.624(19) 1 d D U P B 1
H17 H 0.888956 0.538665 0.331875 0.071 Uiso 0.624(19) 1 calc R U P B 1
C11 C 0.8189(10) 0.7819(12) 0.2880(4) 0.053(2) Uani 0.624(19) 1 d DG U P B 1
C16 C 0.9651(10) 0.7873(11) 0.2934(4) 0.058(2) Uani 0.624(19) 1 d DG U P B 1
C15 C 1.0452(10) 0.8853(11) 0.2789(3) 0.066(3) Uani 0.624(19) 1 d DG U P B 1
H15 H 1.143074 0.888927 0.282545 0.079 Uiso 0.624(19) 1 calc R U P B 1
C14 C 0.9792(15) 0.9777(9) 0.2591(3) 0.067(3) Uani 0.624(19) 1 d G U P B 1
H14 H 1.032774 1.043255 0.249419 0.081 Uiso 0.624(19) 1 calc R U P B 1
C13 C 0.8329(15) 0.9723(8) 0.2537(3) 0.066(3) Uani 0.624(19) 1 d DG U P B 1
H13 H 0.788711 1.034123 0.240395 0.080 Uiso 0.624(19) 1 calc R U P B 1
C12 C 0.7528(11) 0.8743(12) 0.2681(4) 0.065(3) Uani 0.624(19) 1 d DG U P B 1
H12 H 0.654947 0.870663 0.264495 0.078 Uiso 0.624(19) 1 calc R U P B 1
C18A C 0.3922(6) 0.6453(7) 0.34069(16) 0.0563(15) Uani 1 1 d . . . . .
C8A C 0.5382(6) 0.7032(6) 0.33434(13) 0.0510(15) Uani 1 1 d . . . . .
H8A H 0.525156 0.785981 0.322976 0.061 Uiso 1 1 calc R U . . .
O1X O -0.0385(5) 0.8246(5) 0.48226(13) 0.1011(17) Uani 1 1 d . . . . .
C2B C 0.2384(6) 0.4314(5) 0.47774(13) 0.0468(14) Uani 1 1 d . . . . .
C6B C 0.3865(6) 0.3422(6) 0.43419(13) 0.0481(14) Uani 1 1 d . . . . .
C7A C 0.6406(6) 0.8669(6) 0.37271(16) 0.0607(17) Uani 1 1 d D . . . .
H7AA H 0.684041 0.878683 0.394620 0.073 Uiso 0.556(17) 1 calc R U P A 1
H7AB H 0.706475 0.898801 0.355867 0.073 Uiso 0.556(17) 1 calc R U P A 1
H7AC H 0.706475 0.898801 0.355867 0.073 Uiso 0.444(17) 1 calc R U P A 2
H7AD H 0.684041 0.878683 0.394620 0.073 Uiso 0.444(17) 1 calc R U P A 2
C9B C 0.8068(6) 0.3554(6) 0.43720(14) 0.0536(15) Uani 1 1 d . . . . .
H9BA H 0.856856 0.354291 0.458526 0.064 Uiso 1 1 calc R U . . .
H9BB H 0.769957 0.269493 0.433316 0.064 Uiso 1 1 calc R U . . .
C19B C 0.1050(7) 0.5296(6) 0.52224(15) 0.0655(18) Uani 1 1 d . . . . .
H19A H 0.014025 0.495289 0.515772 0.098 Uiso 1 1 calc R U . . .
H19B H 0.091888 0.612495 0.532430 0.098 Uiso 1 1 calc R U . . .
H19C H 0.149548 0.472592 0.538037 0.098 Uiso 1 1 calc R U . . .
C2 C 0.2649(6) 0.9745(8) 0.3905(2) 0.055(3) Uani 0.556(17) 1 d DG U P A 1
C1 C 0.3933(5) 0.9081(5) 0.39222(12) 0.0506(13) Uani 0.556(17) 1 d DG U P A 1
C6 C 0.5050(5) 0.9414(5) 0.37098(13) 0.0567(13) Uani 0.556(17) 1 d DG U P A 1
C5 C 0.4883(10) 1.0409(8) 0.34800(19) 0.067(3) Uani 0.556(17) 1 d G U P A 1
H5 H 0.563051 1.063157 0.333794 0.081 Uiso 0.556(17) 1 calc R U P A 1
C4 C 0.3599(13) 1.1073(10) 0.3463(3) 0.067(3) Uani 0.556(17) 1 d G U P A 1
H4 H 0.348730 1.173879 0.330878 0.080 Uiso 0.556(17) 1 calc R U P A 1
C3 C 0.2482(9) 1.0740(10) 0.3675(3) 0.063(3) Uani 0.556(17) 1 d DG U P A 1
H3 H 0.162272 1.118423 0.366321 0.075 Uiso 0.556(17) 1 calc R U P A 1
C5B C 0.3425(7) 0.2207(6) 0.44386(17) 0.0648(18) Uani 1 1 d . . . . .
H5B H 0.379173 0.148958 0.432901 0.078 Uiso 1 1 calc R U . . .
C9 C 0.6259(6) 0.6156(6) 0.31128(15) 0.0602(17) Uani 1 1 d D . . . .
H9BC H 0.632674 0.530654 0.321247 0.072 Uiso 0.376(19) 1 calc R U P B 2
H9BD H 0.577804 0.607191 0.289809 0.072 Uiso 0.376(19) 1 calc R U P B 2
H9AA H 0.632674 0.530654 0.321247 0.072 Uiso 0.624(19) 1 calc R U P B 1
H9AB H 0.577804 0.607191 0.289809 0.072 Uiso 0.624(19) 1 calc R U P B 1
C7B C 0.4890(6) 0.3530(5) 0.40495(14) 0.0524(13) Uani 1 1 d . . . . .
H7BA H 0.539440 0.272069 0.402451 0.063 Uiso 1 1 calc R U . . .
H7BB H 0.435072 0.367652 0.384513 0.063 Uiso 1 1 calc R U . . .
C12B C 0.8430(7) 0.2352(6) 0.36025(16) 0.0620(17) Uani 1 1 d . . . . .
H12B H 0.763325 0.197407 0.370031 0.074 Uiso 1 1 calc R U . . .
C14B C 1.0045(10) 0.2566(7) 0.31315(16) 0.0747(19) Uani 1 1 d . . . . .
H14B H 1.029906 0.231829 0.291504 0.090 Uiso 1 1 calc R U . . .
C3B C 0.1920(7) 0.3097(6) 0.48639(15) 0.0608(17) Uani 1 1 d . . . . .
H3B H 0.125424 0.298800 0.503464 0.073 Uiso 1 1 calc R U . . .
C15B C 1.0849(7) 0.3464(7) 0.32948(16) 0.0641(17) Uani 1 1 d . . . . .
H15B H 1.164243 0.383430 0.319364 0.077 Uiso 1 1 calc R U . . .
C13B C 0.8857(9) 0.2013(7) 0.32808(18) 0.077(2) Uani 1 1 d . . . . .
H13B H 0.833596 0.140128 0.316255 0.093 Uiso 1 1 calc R U . . .
C4B C 0.2456(8) 0.2043(6) 0.46939(18) 0.076(2) Uani 1 1 d . . . . .
H4B H 0.215952 0.121895 0.475251 0.091 Uiso 1 1 calc R U . . .
C19 C 0.0252(15) 1.0026(19) 0.4094(5) 0.090(4) Uani 0.556(17) 1 d D U P A 1
H19D H -0.037709 0.972288 0.426746 0.135 Uiso 0.556(17) 1 calc R U P A 1
H19E H -0.013487 0.980953 0.387832 0.135 Uiso 0.556(17) 1 calc R U P A 1
H19F H 0.035088 1.094242 0.411177 0.135 Uiso 0.556(17) 1 calc R U P A 1
C10A C 0.7723(6) 0.6681(6) 0.30579(14) 0.0526(13) Uani 0.376(19) 1 d D U P B 2
C17A C 0.900(2) 0.645(3) 0.3207(9) 0.058(3) Uani 0.376(19) 1 d D U P B 2
H17A H 0.914709 0.578742 0.335962 0.070 Uiso 0.376(19) 1 calc R U P B 2
N2A N 1.005(2) 0.730(2) 0.3107(6) 0.062(3) Uani 0.376(19) 1 d D U P B 2
H2A H 1.092112 0.729040 0.317053 0.074 Uiso 0.376(19) 1 calc R U P B 2
C11A C 0.8006(18) 0.784(2) 0.2865(7) 0.053(3) Uani 0.376(19) 1 d DG U P B 2
C16A C 0.9444(17) 0.8149(18) 0.2891(6) 0.058(3) Uani 0.376(19) 1 d DG U P B 2
C15A C 0.9979(18) 0.9225(18) 0.2726(5) 0.065(3) Uani 0.376(19) 1 d DG U P B 2
H15A H 1.094105 0.942906 0.274292 0.078 Uiso 0.376(19) 1 calc R U P B 2
C14A C 0.908(3) 0.9996(13) 0.2536(4) 0.070(4) Uani 0.376(19) 1 d G U P B 2
H14A H 0.943294 1.071565 0.242592 0.084 Uiso 0.376(19) 1 calc R U P B 2
C13A C 0.764(2) 0.9690(16) 0.2511(5) 0.075(4) Uani 0.376(19) 1 d DG U P B 2
H13A H 0.703241 1.020612 0.238364 0.089 Uiso 0.376(19) 1 calc R U P B 2
C12A C 0.7102(17) 0.861(2) 0.2675(7) 0.065(3) Uani 0.376(19) 1 d DG U P B 2
H12A H 0.613998 0.840999 0.265835 0.078 Uiso 0.376(19) 1 calc R U P B 2
O3A O 0.1529(16) 0.9066(16) 0.4077(4) 0.058(2) Uani 0.444(17) 1 d D U P A 2
C2A C 0.2558(13) 0.9568(15) 0.3867(4) 0.055(3) Uani 0.444(17) 1 d DG U P A 2
C1A C 0.3933(5) 0.9081(5) 0.39222(12) 0.0506(13) Uani 0.444(17) 1 d DG U P A 2
C6A C 0.5050(5) 0.9414(5) 0.37098(13) 0.0567(13) Uani 0.444(17) 1 d DG U P A 2
C5A C 0.4792(16) 1.0291(15) 0.3449(4) 0.068(3) Uani 0.444(17) 1 d G U P A 2
H5A H 0.553530 1.053765 0.330847 0.081 Uiso 0.444(17) 1 calc R U P A 2
C4A C 0.3437(19) 1.0795(14) 0.3398(4) 0.068(4) Uani 0.444(17) 1 d G U P A 2
H4A H 0.327748 1.137398 0.322365 0.082 Uiso 0.444(17) 1 calc R U P A 2
C3A C 0.2320(14) 1.0433(15) 0.3607(4) 0.062(3) Uani 0.444(17) 1 d DG U P A 2
H3A H 0.141347 1.077052 0.357276 0.074 Uiso 0.444(17) 1 calc R U P A 2
C19A C 0.0087(19) 0.932(2) 0.3982(5) 0.090(4) Uani 0.444(17) 1 d D U P A 2
H19G H -0.053662 0.874880 0.410325 0.135 Uiso 0.444(17) 1 calc R U P A 2
H19H H -0.002340 0.917392 0.374516 0.135 Uiso 0.444(17) 1 calc R U P A 2
H19I H -0.014891 1.019178 0.403435 0.135 Uiso 0.444(17) 1 calc R U P A 2

loop_
_atom_site_aniso_label
_atom_site_aniso_U_11
_atom_site_aniso_U_22
_atom_site_aniso_U_33
_atom_site_aniso_U_23
_atom_site_aniso_U_13
_atom_site_aniso_U_12
Fe1 0.0346(4) 0.0506(4) 0.0481(4) -0.0062(4) -0.0011(4) 0.0025(4)
K1 0.0656(9) 0.0591(8) 0.0591(8) -0.0051(7) 0.0112(7) 0.0113(7)
O1B 0.048(2) 0.045(2) 0.056(2) -0.0055(19) 0.013(2) 0.0039(19)
O2B 0.046(2) 0.058(3) 0.059(2) -0.009(2) -0.015(2) 0.003(2)
O1A 0.041(2) 0.051(2) 0.050(2) -0.0027(18) 0.0007(18) 0.0034(17)
O3B 0.055(3) 0.053(2) 0.055(2) -0.005(2) 0.014(2) 0.000(2)
O2A 0.039(2) 0.070(3) 0.054(3) -0.005(2) -0.0004(19) -0.008(2)
N1A 0.031(2) 0.062(3) 0.050(3) -0.004(2) -0.002(2) 0.000(2)
O3 0.050(3) 0.056(5) 0.069(4) 0.000(4) 0.002(3) 0.018(3)
O4B 0.066(3) 0.085(3) 0.070(3) -0.017(2) -0.027(3) 0.012(2)
O4A 0.052(3) 0.130(4) 0.059(3) -0.007(3) -0.013(2) -0.015(3)
N1B 0.036(2) 0.059(3) 0.041(2) -0.010(2) -0.004(2) 0.009(2)
N2B 0.040(3) 0.076(4) 0.066(3) 0.010(3) 0.003(3) -0.001(3)
C10B 0.034(3) 0.056(3) 0.050(3) -0.001(3) -0.002(3) 0.011(3)
C1B 0.034(3) 0.047(3) 0.043(3) -0.003(3) -0.002(3) 0.003(3)
C18B 0.037(3) 0.073(4) 0.047(3) -0.010(3) -0.001(3) 0.005(3)
N2 0.051(4) 0.075(6) 0.069(4) 0.003(5) 0.003(4) 0.014(5)
C11B 0.043(3) 0.048(4) 0.052(3) 0.006(3) 0.000(3) 0.014(3)
C10 0.047(3) 0.063(3) 0.047(3) 0.000(3) 0.008(2) 0.013(3)
C16B 0.041(3) 0.052(4) 0.058(4) 0.009(3) 0.004(3) 0.008(3)
C8B 0.041(3) 0.062(4) 0.044(3) -0.006(3) 0.001(3) 0.009(3)
C17B 0.040(3) 0.074(4) 0.052(4) -0.001(3) -0.006(3) 0.007(3)
C17 0.051(5) 0.064(6) 0.062(5) 0.002(5) 0.008(4) 0.013(5)
C11 0.052(5) 0.064(4) 0.044(4) 0.002(4) 0.007(4) 0.008(4)
C16 0.052(4) 0.072(5) 0.051(4) -0.002(4) 0.009(4) 0.001(4)
C15 0.058(6) 0.082(7) 0.059(6) -0.012(5) 0.011(5) -0.007(5)
C14 0.075(7) 0.077(6) 0.050(5) 0.001(4) 0.011(6) -0.003(6)
C13 0.069(7) 0.074(5) 0.056(4) 0.009(4) 0.009(6) -0.006(6)
C12 0.064(6) 0.077(5) 0.055(5) 0.003(4) 0.009(5) 0.002(5)
C18A 0.046(4) 0.069(4) 0.054(4) -0.010(4) -0.005(3) 0.000(3)
C8A 0.049(4) 0.060(4) 0.045(3) -0.004(3) 0.008(3) 0.000(3)
O1X 0.072(3) 0.111(4) 0.120(4) -0.006(3) 0.036(3) 0.004(3)
C2B 0.041(3) 0.044(3) 0.055(4) -0.007(3) -0.008(3) 0.003(3)
C6B 0.042(3) 0.053(4) 0.049(3) -0.007(3) -0.009(3) 0.004(3)
C7A 0.046(4) 0.070(4) 0.066(4) -0.005(3) 0.000(3) -0.019(3)
C9B 0.047(3) 0.062(4) 0.052(3) 0.002(3) 0.003(3) 0.007(3)
C19B 0.066(4) 0.069(4) 0.062(4) -0.007(3) 0.023(3) 0.002(4)
C2 0.058(5) 0.048(5) 0.060(5) -0.005(4) -0.003(4) 0.005(4)
C1 0.055(3) 0.043(3) 0.053(3) -0.004(3) -0.006(3) -0.002(3)
C6 0.060(3) 0.051(3) 0.060(3) -0.007(2) 0.001(3) -0.008(3)
C5 0.079(5) 0.054(5) 0.070(5) -0.005(5) 0.005(5) -0.012(5)
C4 0.084(6) 0.048(6) 0.068(6) -0.003(5) -0.007(5) -0.002(5)
C3 0.075(5) 0.049(6) 0.064(6) -0.011(5) -0.009(5) 0.010(5)
C5B 0.078(5) 0.043(4) 0.073(5) -0.006(3) -0.007(4) 0.008(3)
C9 0.058(4) 0.065(4) 0.057(4) 0.000(3) 0.012(3) 0.003(3)
C7B 0.051(3) 0.048(3) 0.058(3) -0.014(3) -0.002(3) 0.008(3)
C12B 0.063(4) 0.057(4) 0.067(4) -0.005(3) 0.008(3) -0.002(3)
C14B 0.098(6) 0.071(5) 0.055(4) -0.002(3) 0.015(5) 0.018(5)
C3B 0.069(4) 0.057(4) 0.057(4) 0.007(3) 0.002(3) -0.001(3)
C15B 0.067(4) 0.061(4) 0.064(4) 0.012(4) 0.015(3) 0.013(4)
C13B 0.091(6) 0.067(5) 0.074(5) -0.014(4) 0.006(4) 0.004(4)
C4B 0.094(6) 0.043(4) 0.091(5) 0.004(4) 0.009(5) -0.009(4)
C19 0.063(5) 0.099(9) 0.108(8) 0.009(7) 0.003(6) 0.024(8)
C10A 0.047(3) 0.063(3) 0.047(3) 0.000(3) 0.008(2) 0.013(3)
C17A 0.050(5) 0.066(6) 0.059(5) 0.004(6) 0.007(5) 0.011(6)
N2A 0.047(5) 0.071(7) 0.068(6) 0.001(6) 0.007(5) 0.011(6)
C11A 0.048(5) 0.066(5) 0.045(5) 0.003(5) 0.009(5) 0.006(5)
C16A 0.054(5) 0.069(6) 0.051(5) 0.000(5) 0.013(5) 0.001(5)
C15A 0.068(6) 0.073(6) 0.055(6) 0.002(6) 0.013(6) -0.003(6)
C14A 0.070(9) 0.084(7) 0.056(6) 0.004(6) 0.014(7) -0.006(7)
C13A 0.076(8) 0.083(7) 0.064(6) 0.012(6) 0.015(8) -0.003(8)
C12A 0.064(7) 0.076(6) 0.055(6) 0.008(6) 0.012(6) 0.002(6)
O3A 0.050(3) 0.056(5) 0.069(4) 0.000(4) 0.002(3) 0.018(3)
C2A 0.059(5) 0.049(5) 0.057(5) -0.005(5) -0.005(5) 0.007(5)
C1A 0.055(3) 0.043(3) 0.053(3) -0.004(3) -0.006(3) -0.002(3)
C6A 0.060(3) 0.051(3) 0.060(3) -0.007(2) 0.001(3) -0.008(3)
C5A 0.077(6) 0.056(5) 0.069(6) -0.003(5) 0.005(6) -0.011(5)
C4A 0.086(6) 0.049(6) 0.070(6) -0.001(6) -0.004(6) -0.001(6)
C3A 0.074(6) 0.050(6) 0.060(6) -0.011(6) -0.008(5) 0.008(5)
C19A 0.063(5) 0.099(9) 0.108(8) 0.009(7) 0.003(6) 0.024(8)

loop_
_atom_type_symbol
_atom_type_description
_atom_type_scat_dispersion_real
_atom_type_scat_dispersion_imag
_atom_type_scat_source
C C 0.0033 0.0016 'International Tables Vol C Tables 4.2.6.8 and 6.1.1.4'
H H 0.0000 0.0000 'International Tables Vol C Tables 4.2.6.8 and 6.1.1.4'
Fe Fe 0.3463 0.8444 'International Tables Vol C Tables 4.2.6.8 and 6.1.1.4'
K K 0.2009 0.2494 'International Tables Vol C Tables 4.2.6.8 and 6.1.1.4'
N N 0.0061 0.0033 'International Tables Vol C Tables 4.2.6.8 and 6.1.1.4'
O O 0.0106 0.0060 'International Tables Vol C Tables 4.2.6.8 and 6.1.1.4'

loop_
_geom_angle_atom_site_label_1
_geom_angle_atom_site_label_2
_geom_angle_atom_site_label_3
_geom_angle
_geom_angle_site_symmetry_1
_geom_angle_site_symmetry_3
_geom_angle_publ_flag
O1A Fe1 O1B 92.83(15) . . ?
O1A Fe1 O2A 97.34(16) . . ?
O1B Fe1 O2A 95.05(16) . . ?
O1A Fe1 O2B 95.18(15) . . ?
O1B Fe1 O2B 100.25(16) . . ?
O2A Fe1 O2B 159.69(15) . . ?
O1A Fe1 N1A 88.48(17) . . ?
O1B Fe1 N1A 173.45(17) . . ?
O2A Fe1 N1A 78.41(16) . . ?
O2B Fe1 N1A 86.02(16) . . ?
O1A Fe1 N1B 171.03(16) . . ?
O1B Fe1 N1B 84.25(16) . . ?
O2A Fe1 N1B 91.38(16) . . ?
O2B Fe1 N1B 77.06(15) . . ?
N1A Fe1 N1B 95.38(17) . . ?
O1A Fe1 K1 44.64(11) . . ?
O1B Fe1 K1 48.31(11) . . ?
O2A Fe1 K1 101.74(12) . . ?
O2B Fe1 K1 98.41(11) . . ?
N1A Fe1 K1 133.06(13) . . ?
N1B Fe1 K1 131.29(13) . . ?
O1X K1 O1A 141.65(16) . . ?
O1X K1 O3 82.8(3) . . ?
O1A K1 O3 60.1(3) . . ?
O1X K1 O3A 83.4(3) . . ?
O1A K1 O3A 58.4(3) . . ?
O1X K1 O1B 130.18(16) . . ?
O1A K1 O1B 61.91(11) . . ?
O3 K1 O1B 108.7(3) . . ?
O3A K1 O1B 101.2(4) . . ?
O1X K1 O4B 90.61(15) . 4_466 ?
O1A K1 O4B 114.12(13) . 4_466 ?
O3 K1 O4B 117.9(3) . 4_466 ?
O1B K1 O4B 121.28(14) . 4_466 ?
O1X K1 O3B 85.33(16) . . ?
O1A K1 O3B 117.99(12) . . ?
O3 K1 O3B 143.3(3) . . ?
O3A K1 O3B 134.4(4) . . ?
O1B K1 O3B 56.09(11) . . ?
O4B K1 O3B 96.82(13) 4_466 . ?
O1X K1 O1X 123.52(8) . 4_566 ?
O1A K1 O1X 94.84(13) . 4_566 ?
O3 K1 O1X 150.4(3) . 4_566 ?
O3A K1 O1X 152.7(3) . 4_566 ?
O1B K1 O1X 66.54(13) . 4_566 ?
O4B K1 O1X 55.15(14) 4_466 4_566 ?
O3B K1 O1X 60.36(13) . 4_566 ?
O1X K1 C18B 73.44(16) . 4_466 ?
O1A K1 C18B 131.76(14) . 4_466 ?
O3 K1 C18B 119.6(3) . 4_466 ?
O1B K1 C18B 129.17(14) . 4_466 ?
O4B K1 C18B 18.11(12) 4_466 4_466 ?
O3B K1 C18B 89.59(14) . 4_466 ?
O1X K1 C18B 63.79(14) 4_566 4_466 ?
O1X K1 Fe1 148.03(13) . . ?
O1A K1 Fe1 30.64(8) . . ?
O3 K1 Fe1 84.7(3) . . ?
O3A K1 Fe1 79.7(3) . . ?
O1B K1 Fe1 31.35(8) . . ?
O4B K1 Fe1 121.18(10) 4_466 . ?
O3B K1 Fe1 87.37(8) . . ?
O1X K1 Fe1 78.28(10) 4_566 . ?
C18B K1 Fe1 137.64(10) 4_466 . ?
C1B O1B Fe1 133.9(3) . . ?
C1B O1B K1 125.0(3) . . ?
Fe1 O1B K1 100.34(15) . . ?
C18B O2B Fe1 118.5(4) . . ?
C1A O1A Fe1 125.6(3) . . ?
C1 O1A Fe1 125.6(3) . . ?
C1A O1A K1 121.7(3) . . ?
C1 O1A K1 121.7(3) . . ?
Fe1 O1A K1 104.73(15) . . ?
C2B O3B C19B 117.8(5) . . ?
C2B O3B K1 124.0(3) . . ?
C19B O3B K1 117.6(3) . . ?
C18A O2A Fe1 121.2(4) . . ?
C7A N1A C8A 112.1(4) . . ?
C7A N1A Fe1 109.3(4) . . ?
C8A N1A Fe1 110.9(3) . . ?
C7A N1A H1A 108.1 . . ?
C8A N1A H1A 108.1 . . ?
Fe1 N1A H1A 108.1 . . ?
C2 O3 C19 117.6(10) . . ?
C2 O3 K1 119.1(7) . . ?
C19 O3 K1 123.1(9) . . ?
C18B O4B K1 117.8(4) . 4_566 ?
C8B N1B C7B 113.7(4) . . ?
C8B N1B Fe1 107.7(3) . . ?
C7B N1B Fe1 111.3(3) . . ?
C8B N1B H1B 108.0 . . ?
C7B N1B H1B 108.0 . . ?
Fe1 N1B H1B 108.0 . . ?
C17B N2B C16B 108.4(5) . . ?
C17B N2B H2B 125.8 . . ?
C16B N2B H2B 125.8 . . ?
C17B C10B C11B 105.6(5) . . ?
C17B C10B C9B 126.8(5) . . ?
C11B C10B C9B 127.5(5) . . ?
O1B C1B C6B 124.4(5) . . ?
O1B C1B C2B 117.7(5) . . ?
C6B C1B C2B 117.8(5) . . ?
O4B C18B O2B 123.7(6) . . ?
O4B C18B C8B 118.5(6) . . ?
O2B C18B C8B 117.8(5) . . ?
O4B C18B K1 44.1(3) . 4_566 ?
O2B C18B K1 97.0(3) . 4_566 ?
C8B C18B K1 128.3(4) . 4_566 ?
C17 N2 C16 108.2(10) . . ?
C17 N2 H2 125.9 . . ?
C16 N2 H2 125.9 . . ?
C12B C11B C16B 118.6(5) . . ?
C12B C11B C10B 134.3(6) . . ?
C16B C11B C10B 107.1(5) . . ?
C17 C10 C11 107.0(8) . . ?
C17 C10 C9 122.6(8) . . ?
C11 C10 C9 130.4(6) . . ?
N2B C16B C15B 129.6(6) . . ?
N2B C16B C11B 107.8(5) . . ?
C15B C16B C11B 122.5(6) . . ?
N1B C8B C18B 109.2(5) . . ?
N1B C8B C9B 113.9(4) . . ?
C18B C8B C9B 112.6(5) . . ?
N1B C8B H8B 106.9 . . ?
C18B C8B H8B 106.9 . . ?
C9B C8B H8B 106.9 . . ?
N2B C17B C10B 111.2(5) . . ?
N2B C17B H17B 124.4 . . ?
C10B C17B H17B 124.4 . . ?
N2 C17 C10 110.9(10) . . ?
N2 C17 H17 124.5 . . ?
C10 C17 H17 124.5 . . ?
C16 C11 C12 120.0 . . ?
C16 C11 C10 104.8(6) . . ?
C12 C11 C10 135.2(6) . . ?
N2 C16 C15 130.9(7) . . ?
N2 C16 C11 109.0(7) . . ?
C15 C16 C11 120.0 . . ?
C16 C15 C14 120.0 . . ?
C16 C15 H15 120.0 . . ?
C14 C15 H15 120.0 . . ?
C13 C14 C15 120.0 . . ?
C13 C14 H14 120.0 . . ?
C15 C14 H14 120.0 . . ?
C14 C13 C12 120.0 . . ?
C14 C13 H13 120.0 . . ?
C12 C13 H13 120.0 . . ?
C13 C12 C11 120.0 . . ?
C13 C12 H12 120.0 . . ?
C11 C12 H12 120.0 . . ?
O4A C18A O2A 123.7(6) . . ?
O4A C18A C8A 119.3(6) . . ?
O2A C18A C8A 117.0(5) . . ?
N1A C8A C18A 110.3(4) . . ?
N1A C8A C9 111.4(5) . . ?
C18A C8A C9 110.4(5) . . ?
N1A C8A H8A 108.2 . . ?
C18A C8A H8A 108.2 . . ?
C9 C8A H8A 108.2 . . ?
K1 O1X K1 138.6(2) . 4_466 ?
O3B C2B C3B 123.9(5) . . ?
O3B C2B C1B 114.7(5) . . ?
C3B C2B C1B 121.3(5) . . ?
C5B C6B C1B 120.1(5) . . ?
C5B C6B C7B 118.1(5) . . ?
C1B C6B C7B 121.8(5) . . ?
C6 C7A N1A 110.6(4) . . ?
N1A C7A C6A 110.6(4) . . ?
C6 C7A H7AA 109.5 . . ?
N1A C7A H7AA 109.5 . . ?
C6 C7A H7AB 109.5 . . ?
N1A C7A H7AB 109.5 . . ?
H7AA C7A H7AB 108.1 . . ?
N1A C7A H7AC 109.5 . . ?
C6A C7A H7AC 109.5 . . ?
N1A C7A H7AD 109.5 . . ?
C6A C7A H7AD 109.5 . . ?
H7AC C7A H7AD 108.1 . . ?
C10B C9B C8B 115.0(5) . . ?
C10B C9B H9BA 108.5 . . ?
C8B C9B H9BA 108.5 . . ?
C10B C9B H9BB 108.5 . . ?
C8B C9B H9BB 108.5 . . ?
H9BA C9B H9BB 107.5 . . ?
O3B C19B H19A 109.5 . . ?
O3B C19B H19B 109.5 . . ?
H19A C19B H19B 109.5 . . ?
O3B C19B H19C 109.5 . . ?
H19A C19B H19C 109.5 . . ?
H19B C19B H19C 109.5 . . ?
O3 C2 C1 117.6(7) . . ?
O3 C2 C3 122.2(7) . . ?
C1 C2 C3 120.0 . . ?
O1A C1 C6 120.1(4) . . ?
O1A C1 C2 119.7(4) . . ?
C6 C1 C2 120.0 . . ?
C1 C6 C5 120.0 . . ?
C1 C6 C7A 119.1(5) . . ?
C5 C6 C7A 120.9(5) . . ?
C4 C5 C6 120.0 . . ?
C4 C5 H5 120.0 . . ?
C6 C5 H5 120.0 . . ?
C3 C4 C5 120.0 . . ?
C3 C4 H4 120.0 . . ?
C5 C4 H4 120.0 . . ?
C4 C3 C2 120.0 . . ?
C4 C3 H3 120.0 . . ?
C2 C3 H3 120.0 . . ?
C4B C5B C6B 121.1(6) . . ?
C4B C5B H5B 119.4 . . ?
C6B C5B H5B 119.4 . . ?
C10A C9 C8A 111.3(5) . . ?
C10 C9 C8A 111.3(5) . . ?
C10A C9 H9BC 109.4 . . ?
C8A C9 H9BC 109.4 . . ?
C10A C9 H9BD 109.4 . . ?
C8A C9 H9BD 109.4 . . ?
H9BC C9 H9BD 108.0 . . ?
C10 C9 H9AA 109.4 . . ?
C8A C9 H9AA 109.4 . . ?
C10 C9 H9AB 109.4 . . ?
C8A C9 H9AB 109.4 . . ?
H9AA C9 H9AB 108.0 . . ?
N1B C7B C6B 113.1(4) . . ?
N1B C7B H7BA 109.0 . . ?
C6B C7B H7BA 109.0 . . ?
N1B C7B H7BB 109.0 . . ?
C6B C7B H7BB 109.0 . . ?
H7BA C7B H7BB 107.8 . . ?
C13B C12B C11B 118.5(6) . . ?
C13B C12B H12B 120.8 . . ?
C11B C12B H12B 120.8 . . ?
C15B C14B C13B 121.6(6) . . ?
C15B C14B H14B 119.2 . . ?
C13B C14B H14B 119.2 . . ?
C2B C3B C4B 119.3(6) . . ?
C2B C3B H3B 120.4 . . ?
C4B C3B H3B 120.4 . . ?
C14B C15B C16B 117.4(6) . . ?
C14B C15B H15B 121.3 . . ?
C16B C15B H15B 121.3 . . ?
C12B C13B C14B 121.5(7) . . ?
C12B C13B H13B 119.3 . . ?
C14B C13B H13B 119.3 . . ?
C5B C4B C3B 120.2(6) . . ?
C5B C4B H4B 119.9 . . ?
C3B C4B H4B 119.9 . . ?
O3 C19 H19D 109.5 . . ?
O3 C19 H19E 109.5 . . ?
H19D C19 H19E 109.5 . . ?
O3 C19 H19F 109.5 . . ?
H19D C19 H19F 109.5 . . ?
H19E C19 H19F 109.5 . . ?
C17A C10A C11A 102.5(12) . . ?
C17A C10A C9 133.0(11) . . ?
C11A C10A C9 123.2(8) . . ?
C10A C17A N2A 112.9(16) . . ?
C10A C17A H17A 123.5 . . ?
N2A C17A H17A 123.5 . . ?
C16A N2A C17A 107.6(16) . . ?
C16A N2A H2A 126.2 . . ?
C17A N2A H2A 126.2 . . ?
C16A C11A C12A 120.0 . . ?
C16A C11A C10A 109.2(10) . . ?
C12A C11A C10A 130.8(10) . . ?
N2A C16A C11A 107.5(12) . . ?
N2A C16A C15A 132.3(12) . . ?
C11A C16A C15A 120.0 . . ?
C14A C15A C16A 120.0 . . ?
C14A C15A H15A 120.0 . . ?
C16A C15A H15A 120.0 . . ?
C15A C14A C13A 120.0 . . ?
C15A C14A H14A 120.0 . . ?
C13A C14A H14A 120.0 . . ?
C12A C13A C14A 120.0 . . ?
C12A C13A H13A 120.0 . . ?
C14A C13A H13A 120.0 . . ?
C13A C12A C11A 120.0 . . ?
C13A C12A H12A 120.0 . . ?
C11A C12A H12A 120.0 . . ?
C2A O3A C19A 115.8(13) . . ?
C2A O3A K1 120.0(10) . . ?
C19A O3A K1 123.9(11) . . ?
O3A C2A C1A 114.4(12) . . ?
O3A C2A C3A 125.7(11) . . ?
C1A C2A C3A 119.8(6) . . ?
O1A C1A C6A 120.1(4) . . ?
O1A C1A C2A 118.9(7) . . ?
C6A C1A C2A 120.6(8) . . ?
C5A C6A C1A 118.8(9) . . ?
C5A C6A C7A 121.3(8) . . ?
C1A C6A C7A 119.1(5) . . ?
C4A C5A C6A 120.7(6) . . ?
C4A C5A H5A 119.6 . . ?
C6A C5A H5A 119.6 . . ?
C5A C4A C3A 120.0 . . ?
C5A C4A H4A 120.0 . . ?
C3A C4A H4A 120.0 . . ?
C4A C3A C2A 120.0 . . ?
C4A C3A H3A 120.0 . . ?
C2A C3A H3A 120.0 . . ?
O3A C19A H19G 109.5 . . ?
O3A C19A H19H 109.5 . . ?
H19G C19A H19H 109.5 . . ?
O3A C19A H19I 109.5 . . ?
H19G C19A H19I 109.5 . . ?
H19H C19A H19I 109.5 . . ?

loop_
_geom_bond_atom_site_label_1
_geom_bond_atom_site_label_2
_geom_bond_distance
_geom_bond_site_symmetry_2
_geom_bond_publ_flag
Fe1 O1A 1.918(3) . ?
Fe1 O1B 1.925(4) . ?
Fe1 O2A 1.991(4) . ?
Fe1 O2B 2.015(4) . ?
Fe1 N1A 2.204(5) . ?
Fe1 N1B 2.206(4) . ?
Fe1 K1 3.6394(16) . ?
K1 O1X 2.627(5) . ?
K1 O1A 2.644(4) . ?
K1 O3 2.739(10) . ?
K1 O3A 2.743(13) . ?
K1 O1B 2.763(4) . ?
K1 O4B 2.776(4) 4_466 ?
K1 O3B 2.797(4) . ?
K1 O1X 3.198(5) 4_566 ?
K1 C18B 3.528(6) 4_466 ?
O1B C1B 1.343(6) . ?
O2B C18B 1.273(7) . ?
O1A C1A 1.361(6) . ?
O1A C1 1.361(6) . ?
O3B C2B 1.375(6) . ?
O3B C19B 1.426(6) . ?
O2A C18A 1.296(7) . ?
N1A C7A 1.494(7) . ?
N1A C8A 1.495(7) . ?
N1A H1A 0.9800 . ?
O3 C2 1.366(11) . ?
O3 C19 1.429(13) . ?
O4B C18B 1.239(6) . ?
O4A C18A 1.223(7) . ?
N1B C8B 1.473(7) . ?
N1B C7B 1.492(7) . ?
N1B H1B 0.9800 . ?
N2B C17B 1.361(7) . ?
N2B C16B 1.370(7) . ?
N2B H2B 0.8600 . ?
C10B C17B 1.362(7) . ?
C10B C11B 1.434(8) . ?
C10B C9B 1.492(7) . ?
C1B C6B 1.396(7) . ?
C1B C2B 1.414(7) . ?
C18B C8B 1.530(8) . ?
N2 C17 1.338(13) . ?
N2 C16 1.371(10) . ?
N2 H2 0.8600 . ?
C11B C12B 1.398(8) . ?
C11B C16B 1.406(7) . ?
C10 C17 1.343(12) . ?
C10 C11 1.446(8) . ?
C10 C9 1.495(8) . ?
C16B C15B 1.394(8) . ?
C8B C9B 1.533(7) . ?
C8B H8B 0.9800 . ?
C17B H17B 0.9300 . ?
C17 H17 0.9300 . ?
C11 C16 1.3900 . ?
C11 C12 1.3900 . ?
C16 C15 1.3900 . ?
C15 C14 1.3900 . ?
C15 H15 0.9300 . ?
C14 C13 1.3900 . ?
C14 H14 0.9300 . ?
C13 C12 1.3900 . ?
C13 H13 0.9300 . ?
C12 H12 0.9300 . ?
C18A C8A 1.517(8) . ?
C8A C9 1.532(8) . ?
C8A H8A 0.9800 . ?
C2B C3B 1.381(8) . ?
C6B C5B 1.383(8) . ?
C6B C7B 1.513(7) . ?
C7A C6 1.491(8) . ?
C7A C6A 1.491(8) . ?
C7A H7AA 0.9700 . ?
C7A H7AB 0.9700 . ?
C7A H7AC 0.9700 . ?
C7A H7AD 0.9700 . ?
C9B H9BA 0.9700 . ?
C9B H9BB 0.9700 . ?
C19B H19A 0.9600 . ?
C19B H19B 0.9600 . ?
C19B H19C 0.9600 . ?
C2 C1 1.3900 . ?
C2 C3 1.3900 . ?
C1 C6 1.3900 . ?
C6 C5 1.3900 . ?
C5 C4 1.3900 . ?
C5 H5 0.9300 . ?
C4 C3 1.3900 . ?
C4 H4 0.9300 . ?
C3 H3 0.9300 . ?
C5B C4B 1.374(9) . ?
C5B H5B 0.9300 . ?
C9 C10A 1.495(8) . ?
C9 H9BC 0.9700 . ?
C9 H9BD 0.9700 . ?
C9 H9AA 0.9700 . ?
C9 H9AB 0.9700 . ?
C7B H7BA 0.9700 . ?
C7B H7BB 0.9700 . ?
C12B C13B 1.387(8) . ?
C12B H12B 0.9300 . ?
C14B C15B 1.365(9) . ?
C14B C13B 1.387(10) . ?
C14B H14B 0.9300 . ?
C3B C4B 1.383(9) . ?
C3B H3B 0.9300 . ?
C15B H15B 0.9300 . ?
C13B H13B 0.9300 . ?
C4B H4B 0.9300 . ?
C19 H19D 0.9600 . ?
C19 H19E 0.9600 . ?
C19 H19F 0.9600 . ?
C10A C17A 1.354(17) . ?
C10A C11A 1.455(11) . ?
C17A N2A 1.381(19) . ?
C17A H17A 0.9300 . ?
N2A C16A 1.356(16) . ?
N2A H2A 0.8600 . ?
C11A C16A 1.3900 . ?
C11A C12A 1.3900 . ?
C16A C15A 1.3900 . ?
C15A C14A 1.3900 . ?
C15A H15A 0.9300 . ?
C14A C13A 1.3900 . ?
C14A H14A 0.9300 . ?
C13A C12A 1.3900 . ?
C13A H13A 0.9300 . ?
C12A H12A 0.9300 . ?
O3A C2A 1.379(14) . ?
O3A C19A 1.428(16) . ?
C2A C1A 1.403(15) . ?
C2A C3A 1.3900 . ?
C1A C6A 1.3900 . ?
C6A C5A 1.403(16) . ?
C5A C4A 1.3900 . ?
C5A H5A 0.9300 . ?
C4A C3A 1.3900 . ?
C4A H4A 0.9300 . ?
C3A H3A 0.9300 . ?
C19A H19G 0.9600 . ?
C19A H19H 0.9600 . ?
C19A H19I 0.9600 . ?

loop_
_geom_hbond_atom_site_label_D
_geom_hbond_atom_site_label_H
_geom_hbond_atom_site_label_A
_geom_hbond_distance_DH
_geom_hbond_distance_HA
_geom_hbond_distance_DA
_geom_hbond_angle_DHA
_geom_hbond_site_symmetry_A
_geom_hbond_publ_flag
N2B H2B O2A 0.86 2.05 2.899(6) 170.3 1_655 yes
C19B H19B O2B 0.96 2.58 3.483(7) 156.5 4_466 yes
C7B H7BB O2A 0.97 2.56 3.123(7) 117.4 . yes

loop_
_geom_torsion_atom_site_label_1
_geom_torsion_atom_site_label_2
_geom_torsion_atom_site_label_3
_geom_torsion_atom_site_label_4
_geom_torsion
_geom_torsion_site_symmetry_1
_geom_torsion_site_symmetry_2
_geom_torsion_site_symmetry_3
_geom_torsion_site_symmetry_4
_geom_torsion_publ_flag
Fe1 O1B C1B C6B -0.2(8) . . . . ?
K1 O1B C1B C6B 168.2(4) . . . . ?
Fe1 O1B C1B C2B 179.4(4) . . . . ?
K1 O1B C1B C2B -12.2(7) . . . . ?
K1 O4B C18B O2B 61.6(7) 4_566 . . . ?
K1 O4B C18B C8B -116.9(5) 4_566 . . . ?
Fe1 O2B C18B O4B -164.5(4) . . . . ?
Fe1 O2B C18B C8B 14.1(6) . . . . ?
Fe1 O2B C18B K1 -126.4(2) . . . 4_566 ?
C17B C10B C11B C12B -178.4(6) . . . . ?
C9B C10B C11B C12B 5.0(10) . . . . ?
C17B C10B C11B C16B 1.5(6) . . . . ?
C9B C10B C11B C16B -175.2(5) . . . . ?
C17B N2B C16B C15B 177.9(6) . . . . ?
C17B N2B C16B C11B 1.1(6) . . . . ?
C12B C11B C16B N2B 178.3(5) . . . . ?
C10B C11B C16B N2B -1.6(6) . . . . ?
C12B C11B C16B C15B 1.2(8) . . . . ?
C10B C11B C16B C15B -178.7(5) . . . . ?
C7B N1B C8B C18B -151.4(4) . . . . ?
Fe1 N1B C8B C18B -27.6(5) . . . . ?
C7B N1B C8B C9B 81.7(6) . . . . ?
Fe1 N1B C8B C9B -154.5(4) . . . . ?
O4B C18B C8B N1B -169.9(5) . . . . ?
O2B C18B C8B N1B 11.5(7) . . . . ?
K1 C18B C8B N1B 137.8(4) 4_566 . . . ?
O4B C18B C8B C9B -42.3(7) . . . . ?
O2B C18B C8B C9B 139.1(5) . . . . ?
K1 C18B C8B C9B -94.6(5) 4_566 . . . ?
C16B N2B C17B C10B -0.1(6) . . . . ?
C11B C10B C17B N2B -0.9(6) . . . . ?
C9B C10B C17B N2B 175.8(5) . . . . ?
C16 N2 C17 C10 -0.7(18) . . . . ?
C11 C10 C17 N2 1.3(18) . . . . ?
C9 C10 C17 N2 -175.9(10) . . . . ?
C17 C10 C11 C16 -1.3(13) . . . . ?
C9 C10 C11 C16 175.6(7) . . . . ?
C17 C10 C11 C12 177.1(13) . . . . ?
C9 C10 C11 C12 -6(2) . . . . ?
C17 N2 C16 C15 -177.7(13) . . . . ?
C17 N2 C16 C11 -0.1(13) . . . . ?
C12 C11 C16 N2 -177.9(12) . . . . ?
C10 C11 C16 N2 0.9(10) . . . . ?
C12 C11 C16 C15 0.0 . . . . ?
C10 C11 C16 C15 178.7(13) . . . . ?
N2 C16 C15 C14 177.3(15) . . . . ?
C11 C16 C15 C14 0.0 . . . . ?
C16 C15 C14 C13 0.0 . . . . ?
C15 C14 C13 C12 0.0 . . . . ?
C14 C13 C12 C11 0.0 . . . . ?
C16 C11 C12 C13 0.0 . . . . ?
C10 C11 C12 C13 -178.2(18) . . . . ?
Fe1 O2A C18A O4A -163.5(5) . . . . ?
Fe1 O2A C18A C8A 17.7(7) . . . . ?
C7A N1A C8A C18A -116.2(5) . . . . ?
Fe1 N1A C8A C18A 6.2(6) . . . . ?
C7A N1A C8A C9 120.8(5) . . . . ?
Fe1 N1A C8A C9 -116.7(4) . . . . ?
O4A C18A C8A N1A 166.2(6) . . . . ?
O2A C18A C8A N1A -14.9(7) . . . . ?
O4A C18A C8A C9 -70.3(8) . . . . ?
O2A C18A C8A C9 108.6(6) . . . . ?
C19B O3B C2B C3B 6.9(8) . . . . ?
K1 O3B C2B C3B -164.0(4) . . . . ?
C19B O3B C2B C1B -175.6(5) . . . . ?
K1 O3B C2B C1B 13.4(6) . . . . ?
O1B C1B C2B O3B -1.0(7) . . . . ?
C6B C1B C2B O3B 178.7(5) . . . . ?
O1B C1B C2B C3B 176.6(5) . . . . ?
C6B C1B C2B C3B -3.8(8) . . . . ?
O1B C1B C6B C5B -178.7(6) . . . . ?
C2B C1B C6B C5B 1.6(8) . . . . ?
O1B C1B C6B C7B -0.4(8) . . . . ?
C2B C1B C6B C7B 180.0(5) . . . . ?
C8A N1A C7A C6 55.7(6) . . . . ?
Fe1 N1A C7A C6 -67.7(5) . . . . ?
C8A N1A C7A C6A 55.7(6) . . . . ?
Fe1 N1A C7A C6A -67.7(5) . . . . ?
C17B C10B C9B C8B 83.0(7) . . . . ?
C11B C10B C9B C8B -101.0(7) . . . . ?
N1B C8B C9B C10B 58.4(7) . . . . ?
C18B C8B C9B C10B -66.7(6) . . . . ?
C19 O3 C2 C1 -174.1(10) . . . . ?
K1 O3 C2 C1 11.1(10) . . . . ?
C19 O3 C2 C3 9.9(14) . . . . ?
K1 O3 C2 C3 -164.9(4) . . . . ?
Fe1 O1A C1 C6 -51.2(6) . . . . ?
K1 O1A C1 C6 164.8(3) . . . . ?
Fe1 O1A C1 C2 133.6(4) . . . . ?
K1 O1A C1 C2 -10.4(5) . . . . ?
O3 C2 C1 O1A -0.9(8) . . . . ?
C3 C2 C1 O1A 175.2(6) . . . . ?
O3 C2 C1 C6 -176.1(8) . . . . ?
C3 C2 C1 C6 0.0 . . . . ?
O1A C1 C6 C5 -175.2(6) . . . . ?
C2 C1 C6 C5 0.0 . . . . ?
O1A C1 C6 C7A 6.3(7) . . . . ?
C2 C1 C6 C7A -178.6(6) . . . . ?
N1A C7A C6 C1 56.8(7) . . . . ?
N1A C7A C6 C5 -121.7(5) . . . . ?
C1 C6 C5 C4 0.0 . . . . ?
C7A C6 C5 C4 178.5(6) . . . . ?
C6 C5 C4 C3 0.0 . . . . ?
C5 C4 C3 C2 0.0 . . . . ?
O3 C2 C3 C4 175.9(9) . . . . ?
C1 C2 C3 C4 0.0 . . . . ?
C1B C6B C5B C4B 0.8(9) . . . . ?
C7B C6B C5B C4B -177.6(6) . . . . ?
C17 C10 C9 C8A 108.4(12) . . . . ?
C11 C10 C9 C8A -68.0(13) . . . . ?
N1A C8A C9 C10A -54.8(7) . . . . ?
C18A C8A C9 C10A -177.7(5) . . . . ?
N1A C8A C9 C10 -54.8(7) . . . . ?
C18A C8A C9 C10 -177.7(5) . . . . ?
C8B N1B C7B C6B 56.9(6) . . . . ?
Fe1 N1B C7B C6B -64.9(5) . . . . ?
C5B C6B C7B N1B -144.0(5) . . . . ?
C1B C6B C7B N1B 37.7(7) . . . . ?
C16B C11B C12B C13B -0.8(9) . . . . ?
C10B C11B C12B C13B 179.1(6) . . . . ?
O3B C2B C3B C4B -179.3(6) . . . . ?
C1B C2B C3B C4B 3.4(9) . . . . ?
C13B C14B C15B C16B 0.2(10) . . . . ?
N2B C16B C15B C14B -177.3(6) . . . . ?
C11B C16B C15B C14B -0.9(9) . . . . ?
C11B C12B C13B C14B 0.1(10) . . . . ?
C15B C14B C13B C12B 0.2(11) . . . . ?
C6B C5B C4B C3B -1.2(10) . . . . ?
C2B C3B C4B C5B -0.9(10) . . . . ?
C8A C9 C10A C17A 96(2) . . . . ?
C8A C9 C10A C11A -69.0(17) . . . . ?
C11A C10A C17A N2A -4(3) . . . . ?
C9 C10A C17A N2A -171.1(14) . . . . ?
C10A C17A N2A C16A 2(3) . . . . ?
C17A C10A C11A C16A 5(2) . . . . ?
C9 C10A C11A C16A 173.8(8) . . . . ?
C17A C10A C11A C12A -175(2) . . . . ?
C9 C10A C11A C12A -6(3) . . . . ?
C17A N2A C16A C11A 2(2) . . . . ?
C17A N2A C16A C15A 177(2) . . . . ?
C12A C11A C16A N2A 176(2) . . . . ?
C10A C11A C16A N2A -4.3(18) . . . . ?
C12A C11A C16A C15A 0.0 . . . . ?
C10A C11A C16A C15A 180(2) . . . . ?
N2A C16A C15A C14A -175(3) . . . . ?
C11A C16A C15A C14A 0.0 . . . . ?
C16A C15A C14A C13A 0.0 . . . . ?
C15A C14A C13A C12A 0.0 . . . . ?
C14A C13A C12A C11A 0.0 . . . . ?
C16A C11A C12A C13A 0.0 . . . . ?
C10A C11A C12A C13A -180(3) . . . . ?
C19A O3A C2A C1A -166.7(15) . . . . ?
K1 O3A C2A C1A 19.1(18) . . . . ?
C19A O3A C2A C3A 10(2) . . . . ?
K1 O3A C2A C3A -164.1(10) . . . . ?
Fe1 O1A C1A C6A -51.2(6) . . . . ?
K1 O1A C1A C6A 164.8(3) . . . . ?
Fe1 O1A C1A C2A 121.8(10) . . . . ?
K1 O1A C1A C2A -22.2(11) . . . . ?
O3A C2A C1A O1A 1.2(18) . . . . ?
C3A C2A C1A O1A -175.8(8) . . . . ?
O3A C2A C1A C6A 174.2(10) . . . . ?
C3A C2A C1A C6A -2.8(17) . . . . ?
O1A C1A C6A C5A 175.8(10) . . . . ?
C2A C1A C6A C5A 2.9(16) . . . . ?
O1A C1A C6A C7A 6.3(7) . . . . ?
C2A C1A C6A C7A -166.6(10) . . . . ?
N1A C7A C6A C5A -112.4(11) . . . . ?
N1A C7A C6A C1A 56.8(7) . . . . ?
C1A C6A C5A C4A -1.6(17) . . . . ?
C7A C6A C5A C4A 167.7(9) . . . . ?
C6A C5A C4A C3A 0.2(13) . . . . ?
C5A C4A C3A C2A 0.0 . . . . ?
O3A C2A C3A C4A -175.3(15) . . . . ?
C1A C2A C3A C4A 1.3(13) . . . . ?
